data_7130392
loop_
_publ_author_name
'Tian, Yi-Qi'
'Cui, Yun-Shu'
'Zhu, Jia-Hui'
'Xu, Cong-Qiao'
'Yi, Xiao-Yi'
'Li, Jun'
'Liu, Chao'

_publ_section_title
;
 Ancillary ligand-regulated Ti(iv)-based metallocalixarene coordination
 cages for photocatalytic H2 evolution
;
_journal_name_full 'Chemical Communications'
_journal_paper_doi 10.1039/D2CC03131K
_journal_year 2022
_chemical_formula_moiety 'C106 H142 N2 O16 Ti4'
_chemical_formula_sum 'C106 H142 N2 O16 Ti4'
_chemical_formula_weight 1891.81
_space_group_crystal_system triclinic
_space_group_IT_number 2
_space_group_name_Hall '-P 1'
_space_group_name_H-M_alt 'P -1'
_atom_sites_solution_hydrogens geom
_atom_sites_solution_primary dual
_audit_creation_date 2022-06-28
_audit_creation_method
;
Olex2 1.5
(compiled 2021.12.09 svn.r5202d8cf for OlexSys, GUI svn.r6439)
;
_audit_update_record
;
2022-06-28 deposited with the CCDC.	2022-07-15 downloaded from the CCDC.
;
_cell_angle_alpha 90.5700(10)
_cell_angle_beta 105.9730(10)
_cell_angle_gamma 114.5140(10)
_cell_formula_units_Z 1
_cell_length_a 12.37700(10)
_cell_length_b 12.6781(2)
_cell_length_c 19.3873(2)
_cell_measurement_reflns_used 17259
_cell_measurement_temperature 150
_cell_measurement_theta_max 76.4460
_cell_measurement_theta_min 2.3910
_cell_volume 2634.17(6)
_computing_cell_refinement 'CrysAlisPro 1.171.40.68a (Rigaku OD, 2019)'
_computing_data_collection 'CrysAlisPro 1.171.40.68a (Rigaku OD, 2019)'
_computing_data_reduction 'CrysAlisPro 1.171.40.68a (Rigaku OD, 2019)'
_computing_molecular_graphics 'Olex2 1.5 (Dolomanov et al., 2009)'
_computing_publication_material 'Olex2 1.5 (Dolomanov et al., 2009)'
_computing_structure_refinement 'SHELXL 2013/2 (Sheldrick, 2015)'
_computing_structure_solution 'SHELXT  (Sheldrick, 2015)'
_diffrn_ambient_temperature 150
_diffrn_detector 'Hybrid Pixel Array Detector'
_diffrn_detector_area_resol_mean 10.0000
_diffrn_detector_type HyPix
_diffrn_measured_fraction_theta_full 0.996
_diffrn_measured_fraction_theta_max 0.960
_diffrn_measurement_details
;
List of Runs (angles in degrees, time in seconds):

  # Type    Start    End  Width  t~exp~   \w     \q     \k     \f   Frames
#--------------------------------------------------------------------------
  1  \w    -42.00  25.00   0.50    0.54    --  -47.70  37.00   0.00  134
  2  \w    -24.00  28.00   0.50    0.54    --  -47.70  19.00 -60.00  104
  3  \w    -41.00  25.00   0.50    0.54    --  -47.70  37.00  60.00  132
  4  \w    -50.00 -25.00   0.50    2.14    --  -86.25  45.00  90.00   50
  5  \w    -79.00  25.00   0.50    0.54    --  -47.70 100.00  74.00  208
  6  \w    -13.00  23.00   0.50    0.54    --   47.70 -19.00  60.00   72
  7  \w      0.00  25.00   0.50    0.54    --   47.70-100.00 -31.00   50
  8  \w     28.00  54.00   0.50    0.54    --   47.70-100.00 -31.00   52
  9  \w     40.00  73.00   0.50    2.14    --  106.49-100.00 -31.00   66
 10  \w     44.00  71.00   0.50    2.14    --  106.49 -61.00 -30.00   54
 11  \w     83.00 108.00   0.50    2.14    --  106.49 -94.00  30.00   50
 12  \w     92.00 117.00   0.50    2.14    --  106.49-125.00 120.00   50
 13  \w     34.00 117.00   0.50    2.14    --  106.49-125.00 150.00  166
 14  \w     44.00  70.00   0.50    2.14    --  106.49 -61.00 120.00   52
 15  \w     40.00 103.00   0.50    2.14    --  106.49 -94.00 150.00  126
 16  \w     46.00 133.00   0.50    2.14    --  106.49-148.00  41.93  174
 17  \w     64.00 117.00   0.50    2.14    --  106.49-125.00-120.00  106
 18  \w     78.00 108.00   0.50    2.14    --  106.49 -94.00-150.00   60
 19  \w     37.00  69.00   0.50    2.14    --  106.49 -61.00-150.00   64
 20  \w     34.00 101.00   0.50    2.14    --  106.49 -77.00-150.00  134
 21  \w     34.00  92.00   0.50    2.14    --  106.49-125.00 -30.00  116
 22  \w     37.00 100.00   0.50    2.14    --  106.49-125.00  30.00  126
 23  \w     45.00 107.00   0.50    2.14    --  106.49-125.00  60.00  124
 24  \w     44.00  77.00   0.50    2.14    --  106.49-125.00 120.00   66
 25  \w     35.00  71.00   0.50    2.14    --  106.49 -61.00 150.00   72
 26  \w     93.00 173.00   0.50    2.14    --  106.49  15.00 150.00  160
 27  \w    115.00 178.00   0.50    2.14    --  106.49  15.00  60.00  126
 28  \w    116.00 165.00   0.50    2.14    --  106.49  30.00   0.00   98
 29  \w    105.00 131.00   0.50    2.14    --  106.49 100.00  74.00   52
 30  \w     86.00 173.00   0.50    2.14    --  106.49  77.00  30.00  174
 31  \w    108.00 177.00   0.50    2.14    --  106.49  30.00 -60.00  138
 32  \w    134.00 159.00   0.50    2.14    --  106.49  30.00-150.00   50
 33  \w    104.00 131.00   0.50    2.14    --  106.49  30.00-150.00   54
 34  \w    -69.00 -16.00   0.50    2.14    --  -86.25  61.00 120.00  106
 35  \w    -83.00 -58.00   0.50    2.14    --  -86.25 100.00  74.00   50
 36  \w    -71.00 -44.00   0.50    2.14    --  -86.25  61.00-180.00   54
 37  \w   -137.00-111.00   0.50    2.14    --  -86.25-100.00 -31.00   52
 38  \w   -156.00-113.00   0.50    2.14    --  -86.25 -94.00  60.00   86
 39  \w   -129.00-102.00   0.50    2.14    --  -86.25 -94.00 120.00   54
 40  \w   -106.00 -70.00   0.50    0.54    --  -47.70-125.00 120.00   72
 41  \w   -119.00 -72.00   0.50    0.54    --  -47.70-125.00  90.00   94
 42  \w   -114.00 -89.00   0.50    0.54    --  -47.70-125.00-150.00   50
;
_diffrn_measurement_device 'four-circle diffractometer'
_diffrn_measurement_device_type 'XtaLAB Synergy, Dualflex, HyPix'
_diffrn_measurement_method '\w scans'
_diffrn_orient_matrix_type 'CrysAlisPro convention (1999,Acta A55,543-557)'
_diffrn_orient_matrix_UB_11 -0.0002698000
_diffrn_orient_matrix_UB_12 0.0405818000
_diffrn_orient_matrix_UB_13 -0.0746578000
_diffrn_orient_matrix_UB_21 -0.1432004000
_diffrn_orient_matrix_UB_22 -0.0683917000
_diffrn_orient_matrix_UB_23 -0.0277683000
_diffrn_orient_matrix_UB_31 -0.0124560000
_diffrn_orient_matrix_UB_32 0.1089885000
_diffrn_orient_matrix_UB_33 0.0250412000
_diffrn_radiation_monochromator mirror
_diffrn_radiation_probe x-ray
_diffrn_radiation_type 'Cu K\a'
_diffrn_radiation_wavelength 1.54184
_diffrn_reflns_av_R_equivalents 0.0463
_diffrn_reflns_av_unetI/netI 0.0463
_diffrn_reflns_Laue_measured_fraction_full 0.996
_diffrn_reflns_Laue_measured_fraction_max 0.960
_diffrn_reflns_limit_h_max 15
_diffrn_reflns_limit_h_min -15
_diffrn_reflns_limit_k_max 15
_diffrn_reflns_limit_k_min -13
_diffrn_reflns_limit_l_max 24
_diffrn_reflns_limit_l_min -24
_diffrn_reflns_number 34723
_diffrn_reflns_point_group_measured_fraction_full 0.996
_diffrn_reflns_point_group_measured_fraction_max 0.960
_diffrn_reflns_theta_full 67.684
_diffrn_reflns_theta_max 76.902
_diffrn_reflns_theta_min 2.395
_diffrn_source 'micro-focus sealed X-ray tube'
_diffrn_source_target Mo
_diffrn_source_type 'PhotonJet (Cu) X-ray Source'
_exptl_absorpt_coefficient_mu 2.977
_exptl_absorpt_correction_T_max 1.00000
_exptl_absorpt_correction_T_min 0.72489
_exptl_absorpt_correction_type multi-scan
_exptl_absorpt_process_details
;
CrysAlisPro 1.171.40.68a (Rigaku Oxford Diffraction, 2019)
Empirical absorption correction using spherical harmonics,
 implemented in SCALE3 ABSPACK scaling algorithm.
;
_exptl_crystal_colour 'clear yellowish yellow'
_exptl_crystal_colour_lustre clear
_exptl_crystal_colour_modifier yellowish
_exptl_crystal_colour_primary yellow
_exptl_crystal_density_diffrn 1.193
_exptl_crystal_description block
_exptl_crystal_F_000 1008
_exptl_crystal_size_max 0.5
_exptl_crystal_size_mid 0.4
_exptl_crystal_size_min 0.3
_refine_diff_density_max 0.612
_refine_diff_density_min -0.855
_refine_diff_density_rms 0.080
_refine_ls_extinction_method none
_refine_ls_goodness_of_fit_ref 1.073
_refine_ls_hydrogen_treatment constr
_refine_ls_matrix_type full
_refine_ls_number_parameters 781
_refine_ls_number_reflns 10672
_refine_ls_number_restraints 167
_refine_ls_restrained_S_all 1.129
_refine_ls_R_factor_all 0.0665
_refine_ls_R_factor_gt 0.0537
_refine_ls_shift/su_max 0.001
_refine_ls_shift/su_mean 0.000
_refine_ls_structure_factor_coef Fsqd
_refine_ls_weighting_details
;
 w=1/[\s^2^(Fo^2^)+(0.0867P)^2^+1.1367P]
 where P=(Fo^2^+2Fc^2^)/3
;
_refine_ls_weighting_scheme calc
_refine_ls_wR_factor_gt 0.1498
_refine_ls_wR_factor_ref 0.1568
_reflns_Friedel_coverage 0.000
_reflns_number_gt 9118
_reflns_number_total 10672
_reflns_threshold_expression 'I > 2\s(I)'
_cod_data_source_file d2cc03131k2.cif
_cod_data_source_block Ti4-DMF
_cod_database_code 7130392
_shelxl_version_number 2013-2
_chemical_oxdiff_formula CHONTi
_shelx_space_group_comment
;
The symmetry employed for this shelxl refinement is uniquely defined
by the following loop, which should always be used as a source of
symmetry information in preference to the above space-group names.
They are only intended as comments.
;
_shelx_estimated_absorpt_t_max 0.469
_shelx_estimated_absorpt_t_min 0.318
_olex2_refinement_description
;
1. Restrained distances
 N58-C55
 1.45 with sigma of 0.01
 C19A-C17A
 2.2 with sigma of 0.01
2. Rigid bond restraints
 C24, C1
 with sigma for 1-2 distances of 0.01 and sigma for 1-3 distances of 0.02
 C55, O56
 with sigma for 1-2 distances of 0.01 and sigma for 1-3 distances of 0.02
 C55, N58
 with sigma for 1-2 distances of 0.01 and sigma for 1-3 distances of 0.02
3. Uiso/Uaniso restraints and constraints
C7 \\sim C14: within 2A with sigma of 0.01 and sigma for terminal atoms of 0.02
within 2A
C7 \\sim C15: within 2A with sigma of 0.01 and sigma for terminal atoms of 0.02
within 2A
C7 \\sim C16: within 2A with sigma of 0.001 and sigma for terminal atoms of
0.002 within 2A
N58 \\sim C60A: within 2A with sigma of 0.001 and sigma for terminal atoms of
0.002 within 2A
N58 \\sim C59A: within 2A with sigma of 0.001 and sigma for terminal atoms of
0.002 within 2A
N58 \\sim C60: within 2A with sigma of 0.001 and sigma for terminal atoms of
0.002 within 2A
N58 \\sim C59: within 2A with sigma of 0.001 and sigma for terminal atoms of
0.002 within 2A
Uanis(C5) \\sim Ueq, Uanis(C6) \\sim Ueq, Uanis(C21) \\sim Ueq, Uanis(C8) \\sim
Ueq, Uanis(C57) \\sim Ueq, Uanis(C12) \\sim Ueq, Uanis(C23) \\sim Ueq,
Uanis(C10) \\sim Ueq, Uanis(C22) \\sim Ueq, Uanis(C20) \\sim Ueq, Uanis(C58)
\\sim Ueq, Uanis(C19) \\sim Ueq, Uanis(C2) \\sim Ueq, Uanis(C15) \\sim Ueq,
Uanis(C11) \\sim Ueq, Uanis(C55) \\sim Ueq, Uanis(C60) \\sim Ueq, Uanis(C59)
\\sim Ueq, Uanis(C16A) \\sim Ueq, Uanis(C15A) \\sim Ueq, Uanis(C6A) \\sim Ueq,
Uanis(C59) \\sim Ueq, Uanis(C60) \\sim Ueq, Uanis(C17A) \\sim Ueq, Uanis(C17)
\\sim Ueq: with sigma of 0.01 and sigma for terminal atoms of 0.02
4. Others
 Sof(C21)=Sof(H21A)=Sof(H21B)=Sof(H21C)=Sof(C57)=Sof(H57A)=Sof(H57B)=Sof(H57C)=
 Sof(C23)=Sof(H23A)=Sof(H23B)=Sof(H23C)=1-FVAR(1)
 Sof(C10)=Sof(H10A)=Sof(H10B)=Sof(H10C)=Sof(C12)=Sof(H12A)=Sof(H12B)=Sof(H12C)=
 Sof(C8)=Sof(H8A)=Sof(H8B)=Sof(H8C)=FVAR(1)
 Sof(C22)=Sof(H22A)=Sof(H22B)=Sof(H22C)=Sof(C61)=Sof(H61A)=Sof(H61B)=Sof(H61C)=
 Sof(C58)=Sof(H58A)=Sof(H58B)=Sof(H58C)=1-FVAR(2)
 Sof(C6)=Sof(H6A)=Sof(H6B)=Sof(H6C)=Sof(C5)=Sof(H5A)=Sof(H5B)=Sof(H5C)=
 Sof(C20)=Sof(H20A)=Sof(H20B)=Sof(H20C)=FVAR(2)
 Sof(C2)=Sof(H2A)=Sof(H2B)=Sof(H2C)=Sof(C1)=Sof(H1A)=Sof(H1B)=Sof(H1C)=1-FVAR(3)
 Sof(C3)=Sof(H3A)=Sof(H3B)=Sof(H3C)=Sof(C4)=Sof(H4A)=Sof(H4B)=Sof(H4C)=FVAR(3)
 Sof(C55A)=Sof(H55A)=Sof(C59A)=Sof(H59D)=Sof(H59E)=Sof(H59F)=Sof(C60A)=
 Sof(H60D)=Sof(H60E)=Sof(H60F)=1-FVAR(4)
 Sof(C55)=Sof(H55)=Sof(C60)=Sof(H60A)=Sof(H60B)=Sof(H60C)=Sof(C59)=Sof(H59A)=
 Sof(H59B)=Sof(H59C)=FVAR(4)
 Sof(C16A)=Sof(H16D)=Sof(H16E)=Sof(H16F)=Sof(C14A)=Sof(H14D)=Sof(H14E)=
 Sof(H14F)=Sof(C15A)=Sof(H15D)=Sof(H15E)=Sof(H15F)=1-FVAR(5)
 Sof(C15)=Sof(H15A)=Sof(H15B)=Sof(H15C)=Sof(C16)=Sof(H16A)=Sof(H16B)=Sof(H16C)=
 Sof(C14)=Sof(H14A)=Sof(H14B)=Sof(H14C)=FVAR(5)
 Sof(C6A)=Sof(H6AA)=Sof(H6AB)=Sof(H6AC)=Sof(C5A)=Sof(H5AA)=Sof(H5AB)=Sof(H5AC)=
 1-FVAR(6)
 Sof(C11)=Sof(H11A)=Sof(H11B)=Sof(H11C)=Sof(C13)=Sof(H13A)=Sof(H13B)=Sof(H13C)=
 FVAR(6)
 Sof(C17A)=Sof(H17D)=Sof(H17E)=Sof(H17F)=Sof(C19A)=Sof(H19D)=Sof(H19E)=
 Sof(H19F)=1-FVAR(7)
 Sof(C17)=Sof(H17A)=Sof(H17B)=Sof(H17C)=Sof(C19)=Sof(H19A)=Sof(H19B)=Sof(H19C)=
 FVAR(7)
5.a Secondary CH2 refined with riding coordinates:
 C52(H52A,H52B), C32(H32A,H32B), C54(H54A,H54B), C40(H40A,H40B)
5.b Aromatic/amide H refined with riding coordinates:
 C49(H49), C25(H25), C47(H47), C29(H29), C44(H44), C37(H37), C35(H35),
 C41(H41), C55(H55), C55A(H55A)
5.c Idealised Me refined as rotating group:
 C9(H9A,H9B,H9C), C3(H3A,H3B,H3C), C15(H15A,H15B,H15C), C17(H17A,H17B,H17C),
 C11(H11A,H11B,H11C), C16(H16A,H16B,H16C), C14(H14A,H14B,H14C), C13(H13A,H13B,
 H13C), C60(H60A,H60B,H60C), C19(H19A,H19B,H19C), C59(H59A,H59B,H59C), C10(H10A,
 H10B,H10C), C12(H12A,H12B,H12C), C8(H8A,H8B,H8C), C6(H6A,H6B,H6C), C5(H5A,H5B,
 H5C), C21(H21A,H21B,H21C), C57(H57A,H57B,H57C), C23(H23A,H23B,H23C), C22(H22A,
 H22B,H22C), C61(H61A,H61B,H61C), C20(H20A,H20B,H20C), C58(H58A,H58B,H58C),
 C4(H4A,H4B,H4C), C2(H2A,H2B,H2C), C1(H1A,H1B,H1C), C59A(H59D,H59E,H59F),
 C60A(H60D,H60E,H60F), C16A(H16D,H16E,H16F), C14A(H14D,H14E,H14F), C15A(H15D,
 H15E,H15F), C6A(H6AA,H6AB,H6AC), C5A(H5AA,H5AB,H5AC), C17A(H17D,H17E,H17F),
 C19A(H19D,H19E,H19F)
;
_olex2_submission_special_instructions 'No special instructions were received'
_oxdiff_exptl_absorpt_empirical_details
;
Empirical correction (ABSPACK) includes:
- Absorption correction using spherical harmonics
- Frame scaling
;
_oxdiff_exptl_absorpt_empirical_full_max 1.515
_oxdiff_exptl_absorpt_empirical_full_min 0.587

loop_
_space_group_symop_operation_xyz
'x, y, z'
'-x, -y, -z'

loop_
_atom_site_label
_atom_site_type_symbol
_atom_site_fract_x
_atom_site_fract_y
_atom_site_fract_z
_atom_site_U_iso_or_equiv
_atom_site_adp_type
_atom_site_occupancy
_atom_site_site_symmetry_order
_atom_site_calc_flag
_atom_site_refinement_flags_posn
_atom_site_refinement_flags_adp
_atom_site_refinement_flags_occupancy
_atom_site_disorder_assembly
_atom_site_disorder_group
Ti1 Ti 0.54415(3) 0.46800(3) 0.13594(2) 0.03418(12) Uani 1 1 d . . . . .
Ti2 Ti 0.51999(3) 0.63688(3) 0.02383(2) 0.03478(12) Uani 1 1 d . . . . .
O3 O 0.44219(13) 0.46318(12) 0.04844(7) 0.0341(3) Uani 1 1 d . . . . .
O30 O 0.61594(13) 0.40295(13) 0.07258(8) 0.0357(3) Uani 1 1 d . . . . .
O40 O 0.64987(13) 0.62663(12) 0.11120(8) 0.0359(3) Uani 1 1 d . . . . .
O49 O 0.47413(15) 0.32085(14) 0.16384(8) 0.0422(3) Uani 1 1 d . . . . .
O56 O 0.71564(15) 0.49679(14) 0.22248(8) 0.0433(4) Uani 1 1 d . U . . .
O50 O 0.50832(15) 0.54490(14) 0.20270(8) 0.0427(4) Uani 1 1 d . . . . .
O61 O 0.62980(17) 0.77258(14) 0.01055(9) 0.0502(4) Uani 1 1 d . . . . .
O65 O 0.43576(18) 0.68373(16) 0.06803(9) 0.0505(4) Uani 1 1 d . . . . .
N58 N 0.8861(2) 0.5281(2) 0.31779(13) 0.0612(6) Uani 1 1 d D U . . .
C51 C 0.7710(2) 0.70091(18) 0.14742(11) 0.0368(4) Uani 1 1 d . . . . .
C52 C 0.8395(2) 0.5951(2) 0.06750(13) 0.0422(5) Uani 1 1 d . . . . .
H52A H 0.7583 0.5769 0.0308 0.051 Uiso 1 1 calc R U . . .
H52B H 0.9047 0.6241 0.0430 0.051 Uiso 1 1 calc R U . . .
C46 C 0.8661(2) 0.69139(19) 0.12609(12) 0.0401(5) Uani 1 1 d . . . . .
C50 C 0.7978(2) 0.7792(2) 0.20762(12) 0.0427(5) Uani 1 1 d . . . . .
C26 C 0.8359(2) 0.4838(2) 0.09704(12) 0.0413(5) Uani 1 1 d . . . . .
C27 C 0.7240(2) 0.39089(19) 0.09813(11) 0.0376(4) Uani 1 1 d . . . . .
C34 C 0.5195(2) 0.2720(2) 0.21923(13) 0.0430(5) Uani 1 1 d . . . . .
C33 C 0.5784(2) 0.2031(2) 0.20712(14) 0.0484(6) Uani 1 1 d . . . . .
C32 C 0.6021(3) 0.1940(2) 0.13480(14) 0.0505(6) Uani 1 1 d . . . . .
H32A H 0.5311 0.1943 0.0958 0.061 Uiso 1 1 calc R U . . .
H32B H 0.6045 0.1181 0.1262 0.061 Uiso 1 1 calc R U . . .
C42 C 0.5747(2) 0.5833(2) 0.27360(12) 0.0444(5) Uani 1 1 d . . . . .
C38 C 0.5103(2) 0.2936(2) 0.28792(13) 0.0479(5) Uani 1 1 d . . . . .
C28 C 0.7226(2) 0.2920(2) 0.12967(13) 0.0439(5) Uani 1 1 d . . . . .
C39 C 0.5527(3) 0.5062(2) 0.32454(13) 0.0509(6) Uani 1 1 d . . . . .
C54 C 0.6952(2) 0.7789(2) 0.23662(13) 0.0474(5) Uani 1 1 d . . . . .
H54A H 0.7194 0.8599 0.2577 0.057 Uiso 1 1 calc R U . . .
H54B H 0.6178 0.7552 0.1954 0.057 Uiso 1 1 calc R U . . .
C49 C 0.9232(2) 0.8568(2) 0.24175(14) 0.0507(6) Uani 1 1 d . . . . .
H49 H 0.9425 0.9126 0.2816 0.061 Uiso 1 1 calc R U . . .
C25 C 0.9463(2) 0.4723(2) 0.12625(15) 0.0517(6) Uani 1 1 d . . . . .
H25 H 1.0226 0.5337 0.1249 0.062 Uiso 1 1 calc R U . . .
C48 C 1.0201(2) 0.8553(2) 0.21972(15) 0.0518(6) Uani 1 1 d . . . . .
C40 C 0.4576(3) 0.3777(2) 0.30209(14) 0.0524(6) Uani 1 1 d . . . . .
H40A H 0.4181 0.3524 0.3407 0.063 Uiso 1 1 calc R U . . .
H40B H 0.3914 0.3718 0.2576 0.063 Uiso 1 1 calc R U . . .
C47 C 0.9892(2) 0.7704(2) 0.16231(14) 0.0487(6) Uani 1 1 d . . . . .
H47 H 1.0544 0.7662 0.1473 0.058 Uiso 1 1 calc R U . . .
C29 C 0.8364(3) 0.2860(3) 0.15817(15) 0.0551(6) Uani 1 1 d . . . . .
H29 H 0.8363 0.2185 0.1790 0.066 Uiso 1 1 calc R U . . .
C43 C 0.6669(2) 0.6991(2) 0.29346(13) 0.0475(5) Uani 1 1 d . . . . .
C30 C 0.9491(3) 0.3741(3) 0.15743(16) 0.0580(7) Uani 1 1 d . . . . .
C44 C 0.7333(3) 0.7378(3) 0.36700(14) 0.0587(7) Uani 1 1 d . . . . .
H44 H 0.7953 0.8165 0.3813 0.070 Uiso 1 1 calc R U . . .
C45 C 0.7121(3) 0.6655(3) 0.41965(15) 0.0667(8) Uani 1 1 d . . . . .
C37 C 0.5531(3) 0.2369(3) 0.34263(15) 0.0586(7) Uani 1 1 d . . . . .
H37 H 0.5454 0.2489 0.3891 0.070 Uiso 1 1 calc R U . . .
C36 C 0.6068(3) 0.1632(3) 0.33195(17) 0.0635(7) Uani 1 1 d . . . . .
C35 C 0.6193(3) 0.1491(3) 0.26396(16) 0.0595(7) Uani 1 1 d . . . . .
H35 H 0.6573 0.1005 0.2559 0.071 Uiso 1 1 calc R U . . .
C41 C 0.6220(3) 0.5503(3) 0.39689(15) 0.0634(7) Uani 1 1 d . . . . .
H41 H 0.6070 0.4994 0.4323 0.076 Uiso 1 1 calc R U . . .
C53 C 1.1566(3) 0.9454(3) 0.2551(2) 0.0729(9) Uani 1 1 d . . . . .
C31 C 1.0736(3) 0.3657(4) 0.1872(2) 0.0779(10) Uani 1 1 d . . . . .
C7 C 0.7809(4) 0.7105(4) 0.50148(17) 0.0909(12) Uani 1 1 d . . . . .
C56 C 0.6526(4) 0.1011(4) 0.3938(2) 0.0887(12) Uani 1 1 d . . . . .
C18 C 0.7263(4) 0.8762(3) 0.0052(3) 0.1018(15) Uani 1 1 d . . . . .
C24 C 0.3800(4) 0.7448(5) 0.0894(4) 0.125(2) Uani 1 1 d . U . . .
C55 C 0.8214(4) 0.5536(4) 0.2584(2) 0.0628(12) Uani 0.668(4) 1 d D U P A 1
H55 H 0.8650 0.6256 0.2428 0.075 Uiso 0.668(4) 1 calc R U P A 1
C9 C 0.8820(5) 0.8369(5) 0.5152(2) 0.127(2) Uani 1 1 d . . . . .
H9A H 0.9385 0.8435 0.4869 0.190 Uiso 1 1 calc R U . . .
H9B H 0.9293 0.8584 0.5669 0.190 Uiso 1 1 calc R U . . .
H9C H 0.8428 0.8897 0.5006 0.190 Uiso 1 1 calc R U . . .
C3 C 0.2479(5) 0.7037(6) 0.0645(3) 0.093(2) Uani 0.710(8) 1 d . . P B 1
H3A H 0.2243 0.7543 0.0895 0.140 Uiso 0.710(8) 1 calc R U P B 1
H3B H 0.2079 0.6233 0.0747 0.140 Uiso 0.710(8) 1 calc R U P B 1
H3C H 0.2206 0.7050 0.0122 0.140 Uiso 0.710(8) 1 calc R U P B 1
C15 C 1.1165(7) 0.3462(9) 0.1284(4) 0.114(3) Uani 0.786(11) 1 d . U P C 1
H15A H 1.1976 0.3447 0.1480 0.171 Uiso 0.786(11) 1 calc R U P C 1
H15B H 1.1247 0.4095 0.0986 0.171 Uiso 0.786(11) 1 calc R U P C 1
H15C H 1.0561 0.2711 0.0985 0.171 Uiso 0.786(11) 1 calc R U P C 1
C17 C 0.8170(8) 0.8528(9) -0.0171(6) 0.114(3) Uani 0.659(16) 1 d . U P D 1
H17A H 0.8542 0.8147 0.0195 0.171 Uiso 0.659(16) 1 calc R U P D 1
H17B H 0.8824 0.9266 -0.0224 0.171 Uiso 0.659(16) 1 calc R U P D 1
H17C H 0.7761 0.8012 -0.0636 0.171 Uiso 0.659(16) 1 calc R U P D 1
C11 C 0.6960(9) 0.7016(11) 0.5411(4) 0.130(5) Uani 0.758(14) 1 d . U P E 1
H11A H 0.6517 0.7488 0.5222 0.195 Uiso 0.758(14) 1 calc R U P E 1
H11B H 0.7426 0.7303 0.5925 0.195 Uiso 0.758(14) 1 calc R U P E 1
H11C H 0.6357 0.6196 0.5357 0.195 Uiso 0.758(14) 1 calc R U P E 1
C16 C 1.1699(5) 0.4764(6) 0.2404(4) 0.122(3) Uani 0.786(11) 1 d . . P C 1
H16A H 1.1434 0.4796 0.2833 0.183 Uiso 0.786(11) 1 calc R U P C 1
H16B H 1.1763 0.5458 0.2168 0.183 Uiso 0.786(11) 1 calc R U P C 1
H16C H 1.2513 0.4745 0.2550 0.183 Uiso 0.786(11) 1 calc R U P C 1
C14 C 1.0571(8) 0.2607(9) 0.2326(5) 0.122(3) Uani 0.786(11) 1 d . . P C 1
H14A H 1.1393 0.2655 0.2588 0.183 Uiso 0.786(11) 1 calc R U P C 1
H14B H 1.0078 0.1865 0.1998 0.183 Uiso 0.786(11) 1 calc R U P C 1
H14C H 1.0140 0.2649 0.2673 0.183 Uiso 0.786(11) 1 calc R U P C 1
C13 C 0.8568(9) 0.6388(7) 0.5312(3) 0.123(4) Uani 0.758(14) 1 d . . P E 1
H13A H 0.7990 0.5561 0.5270 0.184 Uiso 0.758(14) 1 calc R U P E 1
H13B H 0.9052 0.6693 0.5822 0.184 Uiso 0.758(14) 1 calc R U P E 1
H13C H 0.9135 0.6461 0.5029 0.184 Uiso 0.758(14) 1 calc R U P E 1
C60 C 1.0158(5) 0.6132(5) 0.3566(3) 0.0853(12) Uani 0.668(4) 1 d . U P A 1
H60A H 1.0379 0.6836 0.3327 0.128 Uiso 0.668(4) 1 calc R U P A 1
H60B H 1.0727 0.5780 0.3558 0.128 Uiso 0.668(4) 1 calc R U P A 1
H60C H 1.0228 0.6344 0.4069 0.128 Uiso 0.668(4) 1 calc R U P A 1
C19 C 0.7625(13) 0.9722(7) 0.0594(7) 0.134(4) Uani 0.659(16) 1 d . U P D 1
H19A H 0.6896 0.9654 0.0731 0.200 Uiso 0.659(16) 1 calc R U P D 1
H19B H 0.7965 1.0460 0.0401 0.200 Uiso 0.659(16) 1 calc R U P D 1
H19C H 0.8262 0.9708 0.1021 0.200 Uiso 0.659(16) 1 calc R U P D 1
C59 C 0.8421(5) 0.4243(5) 0.3449(3) 0.0885(13) Uani 0.668(4) 1 d . U P A 1
H59A H 0.8947 0.3843 0.3440 0.133 Uiso 0.668(4) 1 calc R U P A 1
H59B H 0.7561 0.3744 0.3153 0.133 Uiso 0.668(4) 1 calc R U P A 1
H59C H 0.8441 0.4399 0.3950 0.133 Uiso 0.668(4) 1 calc R U P A 1
C10 C 0.7841(9) 0.1234(13) 0.4000(8) 0.141(6) Uani 0.585(12) 1 d . U P F 1
H10A H 0.8400 0.2062 0.4182 0.212 Uiso 0.585(12) 1 calc R U P F 1
H10B H 0.7889 0.1038 0.3523 0.212 Uiso 0.585(12) 1 calc R U P F 1
H10C H 0.8094 0.0747 0.4337 0.212 Uiso 0.585(12) 1 calc R U P F 1
C12 C 0.5727(10) -0.0387(8) 0.3673(6) 0.118(4) Uani 0.585(12) 1 d . U P F 1
H12A H 0.6016 -0.0812 0.4044 0.177 Uiso 0.585(12) 1 calc R U P F 1
H12B H 0.5840 -0.0590 0.3218 0.177 Uiso 0.585(12) 1 calc R U P F 1
H12C H 0.4841 -0.0604 0.3599 0.177 Uiso 0.585(12) 1 calc R U P F 1
C8 C 0.6311(18) 0.1244(16) 0.4617(6) 0.159(6) Uani 0.585(12) 1 d . U P F 1
H8A H 0.5416 0.0988 0.4532 0.239 Uiso 0.585(12) 1 calc R U P F 1
H8B H 0.6760 0.2085 0.4794 0.239 Uiso 0.585(12) 1 calc R U P F 1
H8C H 0.6612 0.0814 0.4978 0.239 Uiso 0.585(12) 1 calc R U P F 1
C6 C 1.1774(7) 1.0215(8) 0.3176(5) 0.104(4) Uani 0.566(10) 1 d . U P G 1
H6A H 1.2668 1.0726 0.3381 0.157 Uiso 0.566(10) 1 calc R U P G 1
H6B H 1.1474 0.9743 0.3540 0.157 Uiso 0.566(10) 1 calc R U P G 1
H6C H 1.1321 1.0694 0.3034 0.157 Uiso 0.566(10) 1 calc R U P G 1
C5 C 1.1949(8) 1.0216(8) 0.1924(5) 0.113(4) Uani 0.566(10) 1 d . U P G 1
H5A H 1.1452 1.0658 0.1795 0.169 Uiso 0.566(10) 1 calc R U P G 1
H5B H 1.1792 0.9692 0.1496 0.169 Uiso 0.566(10) 1 calc R U P G 1
H5C H 1.2837 1.0762 0.2100 0.169 Uiso 0.566(10) 1 calc R U P G 1
C21 C 0.7598(17) 0.2086(13) 0.4601(7) 0.133(6) Uani 0.415(12) 1 d . U P F 2
H21A H 0.7233 0.2585 0.4728 0.199 Uiso 0.415(12) 1 calc R U P F 2
H21B H 0.8311 0.2557 0.4435 0.199 Uiso 0.415(12) 1 calc R U P F 2
H21C H 0.7878 0.1747 0.5027 0.199 Uiso 0.415(12) 1 calc R U P F 2
C57 C 0.5558(15) 0.0337(18) 0.4241(11) 0.145(8) Uani 0.415(12) 1 d . U P F 2
H57A H 0.4890 -0.0306 0.3873 0.217 Uiso 0.415(12) 1 calc R U P F 2
H57B H 0.5221 0.0841 0.4398 0.217 Uiso 0.415(12) 1 calc R U P F 2
H57C H 0.5901 0.0016 0.4658 0.217 Uiso 0.415(12) 1 calc R U P F 2
C23 C 0.731(2) 0.0498(19) 0.3774(10) 0.147(7) Uani 0.415(12) 1 d . U P F 2
H23A H 0.7708 0.0260 0.4215 0.220 Uiso 0.415(12) 1 calc R U P F 2
H23B H 0.7952 0.1079 0.3598 0.220 Uiso 0.415(12) 1 calc R U P F 2
H23C H 0.6791 -0.0188 0.3401 0.220 Uiso 0.415(12) 1 calc R U P F 2
C22 C 1.1920(9) 0.9373(12) 0.3415(5) 0.100(4) Uani 0.434(10) 1 d . U P G 2
H22A H 1.2767 0.9972 0.3660 0.149 Uiso 0.434(10) 1 calc R U P G 2
H22B H 1.1877 0.8596 0.3494 0.149 Uiso 0.434(10) 1 calc R U P G 2
H22C H 1.1329 0.9503 0.3612 0.149 Uiso 0.434(10) 1 calc R U P G 2
C61 C 1.1634(9) 1.0665(7) 0.2496(8) 0.100(5) Uani 0.434(10) 1 d . . P G 2
H61A H 1.1084 1.0773 0.2741 0.150 Uiso 0.434(10) 1 calc R U P G 2
H61B H 1.1368 1.0758 0.1985 0.150 Uiso 0.434(10) 1 calc R U P G 2
H61C H 1.2494 1.1251 0.2727 0.150 Uiso 0.434(10) 1 calc R U P G 2
C20 C 1.2384(8) 0.8799(10) 0.2716(8) 0.125(4) Uani 0.566(10) 1 d . U P G 1
H20A H 1.3265 0.9366 0.2887 0.187 Uiso 0.566(10) 1 calc R U P G 1
H20B H 1.2229 0.8305 0.2275 0.187 Uiso 0.566(10) 1 calc R U P G 1
H20C H 1.2183 0.8309 0.3092 0.187 Uiso 0.566(10) 1 calc R U P G 1
C58 C 1.2484(8) 0.9353(11) 0.2263(7) 0.092(4) Uani 0.434(10) 1 d . U P G 2
H58A H 1.3319 0.9927 0.2550 0.138 Uiso 0.434(10) 1 calc R U P G 2
H58B H 1.2322 0.9501 0.1758 0.138 Uiso 0.434(10) 1 calc R U P G 2
H58C H 1.2431 0.8562 0.2285 0.138 Uiso 0.434(10) 1 calc R U P G 2
C4 C 0.4567(6) 0.8639(5) 0.1193(5) 0.112(3) Uani 0.710(8) 1 d . . P B 1
H4A H 0.5321 0.8922 0.1043 0.168 Uiso 0.710(8) 1 calc R U P B 1
H4B H 0.4800 0.8712 0.1723 0.168 Uiso 0.710(8) 1 calc R U P B 1
H4C H 0.4109 0.9105 0.1021 0.168 Uiso 0.710(8) 1 calc R U P B 1
C2 C 0.355(2) 0.711(2) 0.1559(10) 0.127(7) Uani 0.290(8) 1 d . U P B 2
H2A H 0.3733 0.7813 0.1878 0.191 Uiso 0.290(8) 1 calc R U P B 2
H2B H 0.4075 0.6740 0.1800 0.191 Uiso 0.290(8) 1 calc R U P B 2
H2C H 0.2669 0.6565 0.1455 0.191 Uiso 0.290(8) 1 calc R U P B 2
C1 C 0.372(3) 0.834(2) 0.0534(15) 0.171(12) Uani 0.290(8) 1 d . U P B 2
H1A H 0.4295 0.9092 0.0841 0.257 Uiso 0.290(8) 1 calc R U P B 2
H1B H 0.2862 0.8265 0.0414 0.257 Uiso 0.290(8) 1 calc R U P B 2
H1C H 0.3932 0.8313 0.0086 0.257 Uiso 0.290(8) 1 calc R U P B 2
C55A C 0.7713(9) 0.4678(9) 0.2682(5) 0.067(3) Uani 0.332(4) 1 d . . P A 2
H55A H 0.7310 0.3874 0.2729 0.080 Uiso 0.332(4) 1 calc R U P A 2
C59A C 0.9344(9) 0.4611(9) 0.3715(6) 0.0724(15) Uani 0.332(4) 1 d . U P A 2
H59D H 1.0251 0.5046 0.3924 0.109 Uiso 0.332(4) 1 calc R U P A 2
H59E H 0.9141 0.3842 0.3470 0.109 Uiso 0.332(4) 1 calc R U P A 2
H59F H 0.8954 0.4506 0.4102 0.109 Uiso 0.332(4) 1 calc R U P A 2
C60A C 0.9508(10) 0.6421(9) 0.3219(6) 0.0760(15) Uani 0.332(4) 1 d . U P A 2
H60D H 1.0189 0.6575 0.3012 0.114 Uiso 0.332(4) 1 calc R U P A 2
H60E H 0.9855 0.6781 0.3727 0.114 Uiso 0.332(4) 1 calc R U P A 2
H60F H 0.8961 0.6755 0.2947 0.114 Uiso 0.332(4) 1 calc R U P A 2
C16A C 1.1855(17) 0.474(2) 0.1683(17) 0.109(9) Uani 0.214(11) 1 d . U P C 2
H16D H 1.2124 0.5447 0.2016 0.163 Uiso 0.214(11) 1 calc R U P C 2
H16E H 1.1555 0.4870 0.1183 0.163 Uiso 0.214(11) 1 calc R U P C 2
H16F H 1.2560 0.4545 0.1734 0.163 Uiso 0.214(11) 1 calc R U P C 2
C14A C 1.0928(17) 0.335(2) 0.2542(10) 0.068(5) Uani 0.214(11) 1 d . . P C 2
H14D H 1.0212 0.2627 0.2549 0.103 Uiso 0.214(11) 1 calc R U P C 2
H14E H 1.1028 0.3977 0.2889 0.103 Uiso 0.214(11) 1 calc R U P C 2
H14F H 1.1684 0.3224 0.2676 0.103 Uiso 0.214(11) 1 calc R U P C 2
C15A C 1.052(3) 0.252(3) 0.1247(16) 0.115(9) Uani 0.214(11) 1 d . U P C 2
H15D H 1.1289 0.2426 0.1344 0.173 Uiso 0.214(11) 1 calc R U P C 2
H15E H 1.0288 0.2705 0.0754 0.173 Uiso 0.214(11) 1 calc R U P C 2
H15F H 0.9845 0.1787 0.1294 0.173 Uiso 0.214(11) 1 calc R U P C 2
C6A C 0.743(3) 0.605(2) 0.5470(9) 0.115(9) Uani 0.242(14) 1 d . U P E 2
H6AA H 0.6524 0.5657 0.5355 0.173 Uiso 0.242(14) 1 calc R U P E 2
H6AB H 0.7812 0.6350 0.5988 0.173 Uiso 0.242(14) 1 calc R U P E 2
H6AC H 0.7734 0.5491 0.5347 0.173 Uiso 0.242(14) 1 calc R U P E 2
C5A C 0.662(4) 0.748(3) 0.5226(13) 0.118(10) Uani 0.242(14) 1 d . . P E 2
H5AA H 0.6352 0.7917 0.4854 0.176 Uiso 0.242(14) 1 calc R U P E 2
H5AB H 0.6989 0.7973 0.5700 0.176 Uiso 0.242(14) 1 calc R U P E 2
H5AC H 0.5904 0.6765 0.5235 0.176 Uiso 0.242(14) 1 calc R U P E 2
C17A C 0.777(2) 0.8887(18) -0.0471(13) 0.148(9) Uani 0.341(16) 1 d D U P D 2
H17D H 0.7990 0.8236 -0.0525 0.222 Uiso 0.341(16) 1 calc R U P D 2
H17E H 0.8532 0.9628 -0.0351 0.222 Uiso 0.341(16) 1 calc R U P D 2
H17F H 0.7183 0.8890 -0.0926 0.222 Uiso 0.341(16) 1 calc R U P D 2
C19A C 0.7078(18) 0.9763(11) 0.0161(12) 0.114(7) Uani 0.341(16) 1 d D . P D 2
H19D H 0.6548 0.9852 -0.0292 0.170 Uiso 0.341(16) 1 calc R U P D 2
H19E H 0.7886 1.0455 0.0312 0.170 Uiso 0.341(16) 1 calc R U P D 2
H19F H 0.6672 0.9681 0.0539 0.170 Uiso 0.341(16) 1 calc R U P D 2

loop_
_atom_site_aniso_label
_atom_site_aniso_U_11
_atom_site_aniso_U_22
_atom_site_aniso_U_33
_atom_site_aniso_U_23
_atom_site_aniso_U_13
_atom_site_aniso_U_12
Ti1 0.0341(2) 0.0379(2) 0.02656(19) 0.00364(14) 0.00388(14) 0.01529(16)
Ti2 0.0376(2) 0.0333(2) 0.02874(19) 0.00128(14) 0.00286(15) 0.01567(16)
O3 0.0334(7) 0.0356(7) 0.0295(7) 0.0028(5) 0.0040(5) 0.0150(6)
O30 0.0348(7) 0.0390(7) 0.0311(7) 0.0022(6) 0.0029(6) 0.0185(6)
O40 0.0330(7) 0.0372(7) 0.0292(7) 0.0011(6) 0.0019(6) 0.0124(6)
O49 0.0423(8) 0.0454(8) 0.0350(8) 0.0093(6) 0.0068(6) 0.0185(7)
O56 0.0390(8) 0.0527(9) 0.0322(8) 0.0028(7) 0.0021(6) 0.0199(7)
O50 0.0430(8) 0.0518(9) 0.0316(7) 0.0027(6) 0.0080(6) 0.0214(7)
O61 0.0521(10) 0.0368(8) 0.0453(9) 0.0056(7) 0.0039(7) 0.0110(7)
O65 0.0609(11) 0.0561(10) 0.0398(9) 0.0014(7) 0.0097(8) 0.0343(9)
N58 0.0495(11) 0.0671(12) 0.0537(11) 0.0141(10) -0.0015(9) 0.0238(9)
C51 0.0337(10) 0.0346(10) 0.0327(10) 0.0020(8) 0.0024(8) 0.0109(8)
C52 0.0361(11) 0.0451(12) 0.0401(11) 0.0020(9) 0.0098(9) 0.0141(9)
C46 0.0379(11) 0.0387(11) 0.0379(11) 0.0037(9) 0.0059(9) 0.0148(9)
C50 0.0448(12) 0.0390(11) 0.0358(11) 0.0009(9) 0.0044(9) 0.0154(9)
C26 0.0376(11) 0.0471(12) 0.0366(11) -0.0008(9) 0.0063(9) 0.0195(9)
C27 0.0374(11) 0.0432(11) 0.0313(10) -0.0009(8) 0.0038(8) 0.0209(9)
C34 0.0381(11) 0.0417(11) 0.0412(12) 0.0123(9) 0.0075(9) 0.0127(9)
C33 0.0484(13) 0.0451(12) 0.0475(13) 0.0142(10) 0.0109(10) 0.0186(11)
C32 0.0581(15) 0.0410(12) 0.0525(14) 0.0098(10) 0.0123(11) 0.0246(11)
C42 0.0450(12) 0.0569(13) 0.0328(11) 0.0008(9) 0.0107(9) 0.0246(11)
C38 0.0415(12) 0.0522(13) 0.0419(12) 0.0139(10) 0.0101(10) 0.0142(10)
C28 0.0490(13) 0.0461(12) 0.0398(12) 0.0047(9) 0.0091(10) 0.0266(10)
C39 0.0536(14) 0.0661(16) 0.0360(12) 0.0064(11) 0.0159(10) 0.0276(12)
C54 0.0536(13) 0.0448(12) 0.0407(12) -0.0032(9) 0.0111(10) 0.0209(11)
C49 0.0496(13) 0.0425(12) 0.0426(13) -0.0073(10) 0.0020(10) 0.0115(11)
C25 0.0405(12) 0.0590(15) 0.0548(14) 0.0013(11) 0.0083(11) 0.0250(11)
C48 0.0415(13) 0.0434(12) 0.0537(14) -0.0027(11) 0.0028(11) 0.0103(10)
C40 0.0498(14) 0.0663(16) 0.0415(12) 0.0145(11) 0.0192(11) 0.0222(12)
C47 0.0370(11) 0.0455(12) 0.0546(14) 0.0016(10) 0.0084(10) 0.0131(10)
C29 0.0610(16) 0.0628(16) 0.0544(15) 0.0132(12) 0.0112(12) 0.0428(14)
C43 0.0512(13) 0.0552(14) 0.0365(12) -0.0024(10) 0.0110(10) 0.0252(11)
C30 0.0517(15) 0.0698(17) 0.0571(16) 0.0050(13) 0.0074(12) 0.0367(14)
C44 0.0617(16) 0.0654(16) 0.0392(13) -0.0060(11) 0.0094(12) 0.0225(13)
C45 0.0741(19) 0.083(2) 0.0348(13) -0.0013(13) 0.0089(13) 0.0314(17)
C37 0.0570(15) 0.0703(17) 0.0414(13) 0.0199(12) 0.0123(11) 0.0225(14)
C36 0.0622(17) 0.0699(18) 0.0560(16) 0.0288(14) 0.0126(13) 0.0296(15)
C35 0.0610(16) 0.0604(16) 0.0604(16) 0.0232(13) 0.0148(13) 0.0313(13)
C41 0.0756(19) 0.0787(19) 0.0349(13) 0.0095(12) 0.0176(13) 0.0320(16)
C53 0.0433(15) 0.0578(17) 0.086(2) -0.0119(15) -0.0002(14) 0.0047(13)
C31 0.0611(18) 0.098(2) 0.087(2) 0.0169(19) 0.0107(17) 0.0538(19)
C7 0.108(3) 0.105(3) 0.0350(15) -0.0033(16) 0.0072(17) 0.032(2)
C56 0.089(3) 0.117(3) 0.074(2) 0.055(2) 0.0220(19) 0.059(2)
C18 0.088(3) 0.0462(17) 0.162(4) 0.004(2) 0.071(3) 0.0003(17)
C24 0.087(3) 0.115(4) 0.182(6) -0.050(4) 0.032(3) 0.061(3)
C55 0.055(2) 0.055(2) 0.052(2) 0.0141(18) -0.0057(18) 0.0120(19)
C9 0.120(4) 0.142(4) 0.050(2) -0.020(2) -0.008(2) 0.015(3)
C3 0.058(3) 0.121(5) 0.095(4) -0.025(3) 0.021(3) 0.036(3)
C15 0.087(4) 0.192(9) 0.097(4) -0.005(5) 0.017(3) 0.102(5)
C17 0.092(5) 0.141(7) 0.155(8) 0.090(6) 0.073(5) 0.069(5)
C11 0.109(5) 0.190(11) 0.049(4) -0.026(5) 0.032(4) 0.023(6)
C16 0.072(3) 0.141(6) 0.129(6) -0.034(4) -0.036(4) 0.067(4)
C14 0.090(5) 0.144(7) 0.143(7) 0.046(6) 0.005(4) 0.081(5)
C13 0.136(7) 0.145(6) 0.058(3) 0.005(3) -0.023(4) 0.067(5)
C60 0.0633(19) 0.081(2) 0.0706(19) 0.0159(17) -0.0115(17) 0.0132(17)
C19 0.157(9) 0.049(3) 0.135(9) -0.015(4) 0.035(7) -0.005(4)
C59 0.0655(18) 0.0840(19) 0.0734(19) 0.0242(17) -0.0099(17) 0.0119(17)
C10 0.077(5) 0.164(11) 0.153(11) 0.098(9) -0.002(5) 0.047(6)
C12 0.127(7) 0.096(5) 0.126(7) 0.067(5) 0.019(5) 0.056(5)
C8 0.236(15) 0.209(13) 0.090(6) 0.090(8) 0.047(8) 0.151(12)
C6 0.066(4) 0.090(6) 0.096(6) -0.037(5) 0.001(4) -0.007(4)
C5 0.077(5) 0.088(5) 0.117(7) -0.001(5) 0.030(4) -0.017(4)
C21 0.142(11) 0.125(9) 0.085(8) 0.033(7) -0.033(7) 0.057(8)
C57 0.111(9) 0.159(13) 0.139(13) 0.117(11) 0.023(8) 0.042(8)
C23 0.218(18) 0.175(14) 0.104(10) 0.060(10) 0.024(10) 0.153(13)
C22 0.063(5) 0.101(8) 0.070(5) -0.004(5) -0.020(4) 0.001(5)
C61 0.064(5) 0.048(4) 0.140(12) -0.002(5) 0.004(6) -0.002(4)
C20 0.050(4) 0.112(7) 0.160(10) -0.034(6) -0.030(5) 0.027(4)
C58 0.042(4) 0.093(7) 0.105(8) -0.024(6) 0.013(5) 0.002(4)
C4 0.087(4) 0.053(3) 0.184(8) -0.033(4) 0.021(4) 0.033(3)
C2 0.177(15) 0.175(15) 0.101(10) 0.046(9) 0.104(11) 0.105(12)
C1 0.23(3) 0.17(2) 0.17(2) -0.027(14) 0.03(2) 0.16(3)
C55A 0.059(5) 0.061(6) 0.052(5) 0.010(4) -0.001(4) 0.011(4)
C59A 0.057(2) 0.074(2) 0.061(2) 0.013(2) -0.005(2) 0.019(2)
C60A 0.059(2) 0.075(2) 0.064(2) 0.014(2) -0.007(2) 0.017(2)
C16A 0.053(8) 0.136(16) 0.155(19) 0.064(14) 0.033(9) 0.055(10)
C14A 0.052(9) 0.106(15) 0.056(9) 0.028(9) 0.006(7) 0.049(11)
C15A 0.111(15) 0.149(17) 0.126(16) 0.019(13) 0.039(12) 0.092(14)
C6A 0.158(18) 0.137(14) 0.050(8) 0.001(8) -0.007(9) 0.087(13)
C5A 0.19(3) 0.124(18) 0.038(10) -0.009(9) 0.019(12) 0.075(18)
C17A 0.133(14) 0.140(14) 0.115(13) 0.008(10) 0.064(11) -0.010(10)
C19A 0.103(11) 0.044(6) 0.150(16) 0.011(8) -0.002(11) 0.016(6)

loop_
_atom_type_symbol
_atom_type_description
_atom_type_scat_dispersion_real
_atom_type_scat_dispersion_imag
_atom_type_scat_source
C C 0.0181 0.0091 'International Tables Vol C Tables 4.2.6.8 and 6.1.1.4'
H H 0.0000 0.0000 'International Tables Vol C Tables 4.2.6.8 and 6.1.1.4'
N N 0.0311 0.0180 'International Tables Vol C Tables 4.2.6.8 and 6.1.1.4'
O O 0.0492 0.0322 'International Tables Vol C Tables 4.2.6.8 and 6.1.1.4'
Ti Ti 0.2191 1.8069 'International Tables Vol C Tables 4.2.6.8 and 6.1.1.4'

loop_
_geom_angle_atom_site_label_1
_geom_angle_atom_site_label_2
_geom_angle_atom_site_label_3
_geom_angle
_geom_angle_site_symmetry_1
_geom_angle_site_symmetry_3
_geom_angle_publ_flag
Ti2 Ti1 Ti2 65.764(13) . 2_665 ?
O3 Ti1 Ti2 41.45(5) . . ?
O3 Ti1 Ti2 42.07(5) . 2_665 ?
O3 Ti1 O30 80.95(6) . . ?
O3 Ti1 O40 80.53(6) . . ?
O3 Ti1 O49 106.63(7) . . ?
O3 Ti1 O56 160.29(7) . . ?
O3 Ti1 O50 106.24(7) . . ?
O30 Ti1 Ti2 40.05(4) . 2_665 ?
O30 Ti1 Ti2 88.33(4) . . ?
O30 Ti1 O40 84.77(6) . . ?
O30 Ti1 O56 84.36(6) . . ?
O40 Ti1 Ti2 40.29(4) . . ?
O40 Ti1 Ti2 87.98(4) . 2_665 ?
O40 Ti1 O56 85.12(6) . . ?
O49 Ti1 Ti2 92.68(5) . 2_665 ?
O49 Ti1 Ti2 147.89(5) . . ?
O49 Ti1 O30 89.22(7) . . ?
O49 Ti1 O40 169.85(7) . . ?
O49 Ti1 O56 86.15(7) . . ?
O49 Ti1 O50 95.53(7) . . ?
O56 Ti1 Ti2 125.39(5) . . ?
O56 Ti1 Ti2 124.40(5) . 2_665 ?
O50 Ti1 Ti2 92.40(5) . . ?
O50 Ti1 Ti2 148.15(5) . 2_665 ?
O50 Ti1 O30 169.75(7) . . ?
O50 Ti1 O40 89.18(7) . . ?
O50 Ti1 O56 86.89(7) . . ?
Ti1 Ti2 Ti1 114.237(13) . 2_665 ?
Ti1 Ti2 Ti2 57.159(12) . 2_665 ?
Ti1 Ti2 Ti2 57.078(12) 2_665 2_665 ?
O3 Ti2 Ti1 34.12(4) 2_665 2_665 ?
O3 Ti2 Ti1 34.03(4) . . ?
O3 Ti2 Ti1 88.14(4) 2_665 . ?
O3 Ti2 Ti1 88.44(4) . 2_665 ?
O3 Ti2 Ti2 37.56(4) 2_665 2_665 ?
O3 Ti2 Ti2 38.00(4) . 2_665 ?
O3 Ti2 O3 75.56(6) . 2_665 ?
O30 Ti2 Ti1 126.84(4) 2_665 . ?
O30 Ti2 Ti1 40.29(4) 2_665 2_665 ?
O30 Ti2 Ti2 81.32(4) 2_665 2_665 ?
O30 Ti2 O3 73.39(6) 2_665 2_665 ?
O30 Ti2 O3 92.81(6) 2_665 . ?
O30 Ti2 O40 162.32(6) 2_665 . ?
O40 Ti2 Ti1 40.39(4) . . ?
O40 Ti2 Ti1 126.24(4) . 2_665 ?
O40 Ti2 Ti2 81.00(4) . 2_665 ?
O40 Ti2 O3 73.38(6) . . ?
O40 Ti2 O3 92.14(6) . 2_665 ?
O61 Ti2 Ti1 131.93(6) . . ?
O61 Ti2 Ti1 91.04(6) . 2_665 ?
O61 Ti2 Ti2 129.19(7) . 2_665 ?
O61 Ti2 O3 93.41(7) . 2_665 ?
O61 Ti2 O3 160.68(8) . . ?
O61 Ti2 O30 99.24(7) . 2_665 ?
O61 Ti2 O40 91.56(7) . . ?
O61 Ti2 O65 101.23(9) . . ?
O65 Ti2 Ti1 131.46(6) . 2_665 ?
O65 Ti2 Ti1 91.69(6) . . ?
O65 Ti2 Ti2 129.58(6) . 2_665 ?
O65 Ti2 O3 160.34(7) . 2_665 ?
O65 Ti2 O3 93.50(7) . . ?
O65 Ti2 O30 91.20(7) . 2_665 ?
O65 Ti2 O40 100.43(7) . . ?
Ti1 O3 Ti2 104.52(7) . . ?
Ti1 O3 Ti2 103.81(7) . 2_665 ?
Ti2 O3 Ti2 104.44(6) . 2_665 ?
Ti2 O30 Ti1 99.65(6) 2_665 . ?
C27 O30 Ti1 123.87(12) . . ?
C27 O30 Ti2 136.40(13) . 2_665 ?
Ti2 O40 Ti1 99.32(6) . . ?
C51 O40 Ti1 127.39(13) . . ?
C51 O40 Ti2 133.25(13) . . ?
C34 O49 Ti1 131.31(14) . . ?
C55 O56 Ti1 153.6(2) . . ?
C55A O56 Ti1 152.4(5) . . ?
C42 O50 Ti1 126.50(15) . . ?
C18 O61 Ti2 173.6(3) . . ?
C24 O65 Ti2 163.1(3) . . ?
C55 N58 C60 119.5(3) . . ?
C55 N58 C59 124.3(3) . . ?
C59 N58 C60 116.1(3) . . ?
C55A N58 C59A 117.5(6) . . ?
C60A N58 C55A 122.0(6) . . ?
C60A N58 C59A 120.3(6) . . ?
O40 C51 C46 118.93(19) . . ?
O40 C51 C50 119.7(2) . . ?
C50 C51 C46 121.3(2) . . ?
H52A C52 H52B 107.8 . . ?
C46 C52 H52A 109.0 . . ?
C46 C52 H52B 109.0 . . ?
C26 C52 H52A 109.0 . . ?
C26 C52 H52B 109.0 . . ?
C26 C52 C46 112.94(19) . . ?
C51 C46 C52 122.09(19) . . ?
C47 C46 C51 118.1(2) . . ?
C47 C46 C52 119.7(2) . . ?
C51 C50 C54 121.3(2) . . ?
C51 C50 C49 117.8(2) . . ?
C49 C50 C54 120.9(2) . . ?
C27 C26 C52 122.1(2) . . ?
C25 C26 C52 120.2(2) . . ?
C25 C26 C27 117.7(2) . . ?
O30 C27 C26 118.3(2) . . ?
O30 C27 C28 119.9(2) . . ?
C28 C27 C26 121.6(2) . . ?
O49 C34 C33 119.0(2) . . ?
O49 C34 C38 119.7(2) . . ?
C38 C34 C33 121.3(2) . . ?
C34 C33 C32 120.2(2) . . ?
C35 C33 C34 118.1(3) . . ?
C35 C33 C32 121.7(3) . . ?
C33 C32 H32A 108.7 . . ?
C33 C32 H32B 108.7 . . ?
C33 C32 C28 114.3(2) . . ?
H32A C32 H32B 107.6 . . ?
C28 C32 H32A 108.7 . . ?
C28 C32 H32B 108.7 . . ?
O50 C42 C39 119.6(2) . . ?
O50 C42 C43 118.6(2) . . ?
C39 C42 C43 121.7(2) . . ?
C34 C38 C40 120.8(2) . . ?
C37 C38 C34 117.6(3) . . ?
C37 C38 C40 121.6(2) . . ?
C27 C28 C32 121.7(2) . . ?
C27 C28 C29 117.9(2) . . ?
C29 C28 C32 120.4(2) . . ?
C42 C39 C40 121.6(2) . . ?
C41 C39 C42 117.5(3) . . ?
C41 C39 C40 120.9(3) . . ?
C50 C54 H54A 108.5 . . ?
C50 C54 H54B 108.5 . . ?
H54A C54 H54B 107.5 . . ?
C43 C54 C50 115.1(2) . . ?
C43 C54 H54A 108.5 . . ?
C43 C54 H54B 108.5 . . ?
C50 C49 H49 118.6 . . ?
C48 C49 C50 122.7(2) . . ?
C48 C49 H49 118.6 . . ?
C26 C25 H25 118.7 . . ?
C26 C25 C30 122.7(3) . . ?
C30 C25 H25 118.7 . . ?
C49 C48 C47 117.3(2) . . ?
C49 C48 C53 122.1(2) . . ?
C47 C48 C53 120.5(3) . . ?
C38 C40 C39 115.2(2) . . ?
C38 C40 H40A 108.5 . . ?
C38 C40 H40B 108.5 . . ?
C39 C40 H40A 108.5 . . ?
C39 C40 H40B 108.5 . . ?
H40A C40 H40B 107.5 . . ?
C46 C47 H47 118.8 . . ?
C48 C47 C46 122.4(2) . . ?
C48 C47 H47 118.8 . . ?
C28 C29 H29 118.5 . . ?
C30 C29 C28 122.9(2) . . ?
C30 C29 H29 118.5 . . ?
C42 C43 C54 120.9(2) . . ?
C44 C43 C42 117.9(3) . . ?
C44 C43 C54 121.2(2) . . ?
C25 C30 C31 120.1(3) . . ?
C29 C30 C25 117.2(2) . . ?
C29 C30 C31 122.7(3) . . ?
C43 C44 H44 118.8 . . ?
C45 C44 C43 122.3(3) . . ?
C45 C44 H44 118.8 . . ?
C44 C45 C41 117.5(3) . . ?
C44 C45 C7 122.1(3) . . ?
C41 C45 C7 120.3(3) . . ?
C38 C37 H37 118.6 . . ?
C36 C37 C38 122.8(3) . . ?
C36 C37 H37 118.6 . . ?
C37 C36 C56 121.4(3) . . ?
C35 C36 C37 117.4(3) . . ?
C35 C36 C56 121.2(3) . . ?
C33 C35 H35 118.7 . . ?
C36 C35 C33 122.6(3) . . ?
C36 C35 H35 118.7 . . ?
C39 C41 H41 118.5 . . ?
C45 C41 C39 123.0(3) . . ?
C45 C41 H41 118.5 . . ?
C48 C53 C5 105.2(4) . . ?
C48 C53 C22 107.5(4) . . ?
C6 C53 C48 115.0(4) . . ?
C6 C53 C5 109.8(6) . . ?
C6 C53 C20 112.0(7) . . ?
C61 C53 C48 108.3(4) . . ?
C61 C53 C22 104.7(8) . . ?
C20 C53 C48 108.5(4) . . ?
C20 C53 C5 105.8(8) . . ?
C58 C53 C48 116.5(4) . . ?
C58 C53 C22 110.1(7) . . ?
C58 C53 C61 108.9(8) . . ?
C30 C31 C14 110.4(4) . . ?
C30 C31 C16A 110.8(7) . . ?
C30 C31 C15A 100.8(9) . . ?
C15 C31 C30 110.2(3) . . ?
C15 C31 C16 112.2(5) . . ?
C15 C31 C14 108.3(5) . . ?
C16 C31 C30 109.9(3) . . ?
C16 C31 C14 105.8(5) . . ?
C16A C31 C15A 99.7(16) . . ?
C14A C31 C30 113.7(8) . . ?
C14A C31 C16A 119.6(13) . . ?
C14A C31 C15A 109.5(14) . . ?
C45 C7 C13 108.2(4) . . ?
C45 C7 C6A 109.8(8) . . ?
C45 C7 C5A 97.7(8) . . ?
C9 C7 C45 112.4(3) . . ?
C9 C7 C13 103.3(5) . . ?
C9 C7 C6A 136.6(9) . . ?
C9 C7 C5A 95.5(11) . . ?
C11 C7 C45 111.8(5) . . ?
C11 C7 C9 109.5(6) . . ?
C11 C7 C13 111.3(6) . . ?
C6A C7 C5A 88.3(14) . . ?
C36 C56 C12 107.1(4) . . ?
C36 C56 C21 105.4(5) . . ?
C10 C56 C36 108.9(5) . . ?
C10 C56 C12 104.1(8) . . ?
C8 C56 C36 114.1(5) . . ?
C8 C56 C10 115.5(9) . . ?
C8 C56 C12 106.2(8) . . ?
C57 C56 C36 111.8(6) . . ?
C57 C56 C21 105.5(11) . . ?
C57 C56 C23 119.4(12) . . ?
C23 C56 C36 113.0(7) . . ?
C23 C56 C21 99.7(11) . . ?
O61 C18 C17 110.8(5) . . ?
O61 C18 C19 114.7(5) . . ?
O61 C18 C19A 113.9(8) . . ?
C19 C18 C17 121.8(8) . . ?
C17A C18 O61 123.6(9) . . ?
C17A C18 C19A 107.8(12) . . ?
O65 C24 C3 121.1(4) . . ?
O65 C24 C4 117.0(4) . . ?
O65 C24 C2 110.2(9) . . ?
O65 C24 C1 119.0(12) . . ?
C4 C24 C3 119.4(5) . . ?
C1 C24 C2 130.1(13) . . ?
O56 C55 N58 127.9(4) . . ?
O56 C55 H55 116.1 . . ?
N58 C55 H55 116.1 . . ?
C7 C9 H9A 109.5 . . ?
C7 C9 H9B 109.5 . . ?
C7 C9 H9C 109.5 . . ?
H9A C9 H9B 109.5 . . ?
H9A C9 H9C 109.5 . . ?
H9B C9 H9C 109.5 . . ?
C24 C3 H3A 109.5 . . ?
C24 C3 H3B 109.5 . . ?
C24 C3 H3C 109.5 . . ?
H3A C3 H3B 109.5 . . ?
H3A C3 H3C 109.5 . . ?
H3B C3 H3C 109.5 . . ?
C31 C15 H15A 109.5 . . ?
C31 C15 H15B 109.5 . . ?
C31 C15 H15C 109.5 . . ?
H15A C15 H15B 109.5 . . ?
H15A C15 H15C 109.5 . . ?
H15B C15 H15C 109.5 . . ?
C18 C17 H17A 109.5 . . ?
C18 C17 H17B 109.5 . . ?
C18 C17 H17C 109.5 . . ?
H17A C17 H17B 109.5 . . ?
H17A C17 H17C 109.5 . . ?
H17B C17 H17C 109.5 . . ?
C7 C11 H11A 109.5 . . ?
C7 C11 H11B 109.5 . . ?
C7 C11 H11C 109.5 . . ?
H11A C11 H11B 109.5 . . ?
H11A C11 H11C 109.5 . . ?
H11B C11 H11C 109.5 . . ?
C31 C16 H16A 109.5 . . ?
C31 C16 H16B 109.5 . . ?
C31 C16 H16C 109.5 . . ?
H16A C16 H16B 109.5 . . ?
H16A C16 H16C 109.5 . . ?
H16B C16 H16C 109.5 . . ?
C31 C14 H14A 109.5 . . ?
C31 C14 H14B 109.5 . . ?
C31 C14 H14C 109.5 . . ?
H14A C14 H14B 109.5 . . ?
H14A C14 H14C 109.5 . . ?
H14B C14 H14C 109.5 . . ?
C7 C13 H13A 109.5 . . ?
C7 C13 H13B 109.5 . . ?
C7 C13 H13C 109.5 . . ?
H13A C13 H13B 109.5 . . ?
H13A C13 H13C 109.5 . . ?
H13B C13 H13C 109.5 . . ?
N58 C60 H60A 109.5 . . ?
N58 C60 H60B 109.5 . . ?
N58 C60 H60C 109.5 . . ?
H60A C60 H60B 109.5 . . ?
H60A C60 H60C 109.5 . . ?
H60B C60 H60C 109.5 . . ?
C18 C19 H19A 109.5 . . ?
C18 C19 H19B 109.5 . . ?
C18 C19 H19C 109.5 . . ?
H19A C19 H19B 109.5 . . ?
H19A C19 H19C 109.5 . . ?
H19B C19 H19C 109.5 . . ?
N58 C59 H59A 109.5 . . ?
N58 C59 H59B 109.5 . . ?
N58 C59 H59C 109.5 . . ?
H59A C59 H59B 109.5 . . ?
H59A C59 H59C 109.5 . . ?
H59B C59 H59C 109.5 . . ?
C56 C10 H10A 109.5 . . ?
C56 C10 H10B 109.5 . . ?
C56 C10 H10C 109.5 . . ?
H10A C10 H10B 109.5 . . ?
H10A C10 H10C 109.5 . . ?
H10B C10 H10C 109.5 . . ?
C56 C12 H12A 109.5 . . ?
C56 C12 H12B 109.5 . . ?
C56 C12 H12C 109.5 . . ?
H12A C12 H12B 109.5 . . ?
H12A C12 H12C 109.5 . . ?
H12B C12 H12C 109.5 . . ?
C56 C8 H8A 109.5 . . ?
C56 C8 H8B 109.5 . . ?
C56 C8 H8C 109.5 . . ?
H8A C8 H8B 109.5 . . ?
H8A C8 H8C 109.5 . . ?
H8B C8 H8C 109.5 . . ?
C53 C6 H6A 109.5 . . ?
C53 C6 H6B 109.5 . . ?
C53 C6 H6C 109.5 . . ?
H6A C6 H6B 109.5 . . ?
H6A C6 H6C 109.5 . . ?
H6B C6 H6C 109.5 . . ?
C53 C5 H5A 109.5 . . ?
C53 C5 H5B 109.5 . . ?
C53 C5 H5C 109.5 . . ?
H5A C5 H5B 109.5 . . ?
H5A C5 H5C 109.5 . . ?
H5B C5 H5C 109.5 . . ?
C56 C21 H21A 109.5 . . ?
C56 C21 H21B 109.5 . . ?
C56 C21 H21C 109.5 . . ?
H21A C21 H21B 109.5 . . ?
H21A C21 H21C 109.5 . . ?
H21B C21 H21C 109.5 . . ?
C56 C57 H57A 109.5 . . ?
C56 C57 H57B 109.5 . . ?
C56 C57 H57C 109.5 . . ?
H57A C57 H57B 109.5 . . ?
H57A C57 H57C 109.5 . . ?
H57B C57 H57C 109.5 . . ?
C56 C23 H23A 109.5 . . ?
C56 C23 H23B 109.5 . . ?
C56 C23 H23C 109.5 . . ?
H23A C23 H23B 109.5 . . ?
H23A C23 H23C 109.5 . . ?
H23B C23 H23C 109.5 . . ?
C53 C22 H22A 109.5 . . ?
C53 C22 H22B 109.5 . . ?
C53 C22 H22C 109.5 . . ?
H22A C22 H22B 109.5 . . ?
H22A C22 H22C 109.5 . . ?
H22B C22 H22C 109.5 . . ?
C53 C61 H61A 109.5 . . ?
C53 C61 H61B 109.5 . . ?
C53 C61 H61C 109.5 . . ?
H61A C61 H61B 109.5 . . ?
H61A C61 H61C 109.5 . . ?
H61B C61 H61C 109.5 . . ?
C53 C20 H20A 109.5 . . ?
C53 C20 H20B 109.5 . . ?
C53 C20 H20C 109.5 . . ?
H20A C20 H20B 109.5 . . ?
H20A C20 H20C 109.5 . . ?
H20B C20 H20C 109.5 . . ?
C53 C58 H58A 109.5 . . ?
C53 C58 H58B 109.5 . . ?
C53 C58 H58C 109.5 . . ?
H58A C58 H58B 109.5 . . ?
H58A C58 H58C 109.5 . . ?
H58B C58 H58C 109.5 . . ?
C24 C4 H4A 109.5 . . ?
C24 C4 H4B 109.5 . . ?
C24 C4 H4C 109.5 . . ?
H4A C4 H4B 109.5 . . ?
H4A C4 H4C 109.5 . . ?
H4B C4 H4C 109.5 . . ?
C24 C2 H2A 109.5 . . ?
C24 C2 H2B 109.5 . . ?
C24 C2 H2C 109.5 . . ?
H2A C2 H2B 109.5 . . ?
H2A C2 H2C 109.5 . . ?
H2B C2 H2C 109.5 . . ?
C24 C1 H1A 109.5 . . ?
C24 C1 H1B 109.5 . . ?
C24 C1 H1C 109.5 . . ?
H1A C1 H1B 109.5 . . ?
H1A C1 H1C 109.5 . . ?
H1B C1 H1C 109.5 . . ?
O56 C55A N58 131.3(9) . . ?
O56 C55A H55A 114.3 . . ?
N58 C55A H55A 114.3 . . ?
N58 C59A H59D 109.5 . . ?
N58 C59A H59E 109.5 . . ?
N58 C59A H59F 109.5 . . ?
H59D C59A H59E 109.5 . . ?
H59D C59A H59F 109.5 . . ?
H59E C59A H59F 109.5 . . ?
N58 C60A H60D 109.5 . . ?
N58 C60A H60E 109.5 . . ?
N58 C60A H60F 109.5 . . ?
H60D C60A H60E 109.5 . . ?
H60D C60A H60F 109.5 . . ?
H60E C60A H60F 109.5 . . ?
C31 C16A H16D 109.5 . . ?
C31 C16A H16E 109.5 . . ?
C31 C16A H16F 109.5 . . ?
H16D C16A H16E 109.5 . . ?
H16D C16A H16F 109.5 . . ?
H16E C16A H16F 109.5 . . ?
C31 C14A H14D 109.5 . . ?
C31 C14A H14E 109.5 . . ?
C31 C14A H14F 109.5 . . ?
H14D C14A H14E 109.5 . . ?
H14D C14A H14F 109.5 . . ?
H14E C14A H14F 109.5 . . ?
C31 C15A H15D 109.5 . . ?
C31 C15A H15E 109.5 . . ?
C31 C15A H15F 109.5 . . ?
H15D C15A H15E 109.5 . . ?
H15D C15A H15F 109.5 . . ?
H15E C15A H15F 109.5 . . ?
C7 C6A H6AA 109.5 . . ?
C7 C6A H6AB 109.5 . . ?
C7 C6A H6AC 109.5 . . ?
H6AA C6A H6AB 109.5 . . ?
H6AA C6A H6AC 109.5 . . ?
H6AB C6A H6AC 109.5 . . ?
C7 C5A H5AA 109.5 . . ?
C7 C5A H5AB 109.5 . . ?
C7 C5A H5AC 109.5 . . ?
H5AA C5A H5AB 109.5 . . ?
H5AA C5A H5AC 109.5 . . ?
H5AB C5A H5AC 109.5 . . ?
C18 C17A H17D 109.5 . . ?
C18 C17A H17E 109.5 . . ?
C18 C17A H17F 109.5 . . ?
H17D C17A H17E 109.5 . . ?
H17D C17A H17F 109.5 . . ?
H17E C17A H17F 109.5 . . ?
C18 C19A H19D 109.5 . . ?
C18 C19A H19E 109.5 . . ?
C18 C19A H19F 109.5 . . ?
H19D C19A H19E 109.5 . . ?
H19D C19A H19F 109.5 . . ?
H19E C19A H19F 109.5 . . ?

loop_
_geom_bond_atom_site_label_1
_geom_bond_atom_site_label_2
_geom_bond_distance
_geom_bond_site_symmetry_2
_geom_bond_publ_flag
Ti1 Ti2 3.1087(5) . ?
Ti1 Ti2 3.1116(5) 2_665 ?
Ti1 O3 1.7972(14) . ?
Ti1 O30 2.0412(15) . ?
Ti1 O40 2.0415(15) . ?
Ti1 O49 1.8601(16) . ?
Ti1 O56 2.1996(15) . ?
Ti1 O50 1.8634(16) . ?
Ti2 Ti1 3.1116(5) 2_665 ?
Ti2 Ti2 3.3770(7) 2_665 ?
Ti2 O3 2.1470(15) 2_665 ?
Ti2 O3 2.1256(15) . ?
Ti2 O30 2.0310(14) 2_665 ?
Ti2 O40 2.0370(14) . ?
Ti2 O61 1.7704(17) . ?
Ti2 O65 1.7802(18) . ?
O3 Ti2 2.1470(15) 2_665 ?
O30 Ti2 2.0310(14) 2_665 ?
O30 C27 1.366(3) . ?
O40 C51 1.365(2) . ?
O49 C34 1.350(3) . ?
O56 C55 1.193(4) . ?
O56 C55A 1.129(9) . ?
O50 C42 1.354(3) . ?
O61 C18 1.390(4) . ?
O65 C24 1.357(4) . ?
N58 C55 1.337(4) . ?
N58 C60 1.480(5) . ?
N58 C59 1.372(6) . ?
N58 C55A 1.364(9) . ?
N58 C59A 1.503(10) . ?
N58 C60A 1.319(11) . ?
C51 C46 1.400(3) . ?
C51 C50 1.396(3) . ?
C52 H52A 0.9900 . ?
C52 H52B 0.9900 . ?
C52 C46 1.524(3) . ?
C52 C26 1.516(3) . ?
C46 C47 1.396(3) . ?
C50 C54 1.523(4) . ?
C50 C49 1.403(3) . ?
C26 C27 1.403(3) . ?
C26 C25 1.397(3) . ?
C27 C28 1.396(3) . ?
C34 C33 1.403(4) . ?
C34 C38 1.401(4) . ?
C33 C32 1.521(4) . ?
C33 C35 1.392(4) . ?
C32 H32A 0.9900 . ?
C32 H32B 0.9900 . ?
C32 C28 1.524(4) . ?
C42 C39 1.396(4) . ?
C42 C43 1.401(4) . ?
C38 C40 1.518(4) . ?
C38 C37 1.395(4) . ?
C28 C29 1.399(3) . ?
C39 C40 1.531(4) . ?
C39 C41 1.393(4) . ?
C54 H54A 0.9900 . ?
C54 H54B 0.9900 . ?
C54 C43 1.518(4) . ?
C49 H49 0.9500 . ?
C49 C48 1.386(4) . ?
C25 H25 0.9500 . ?
C25 C30 1.399(4) . ?
C48 C47 1.394(4) . ?
C48 C53 1.541(4) . ?
C40 H40A 0.9900 . ?
C40 H40B 0.9900 . ?
C47 H47 0.9500 . ?
C29 H29 0.9500 . ?
C29 C30 1.383(4) . ?
C43 C44 1.399(3) . ?
C30 C31 1.539(4) . ?
C44 H44 0.9500 . ?
C44 C45 1.385(4) . ?
C45 C41 1.391(5) . ?
C45 C7 1.550(4) . ?
C37 H37 0.9500 . ?
C37 C36 1.393(5) . ?
C36 C35 1.388(4) . ?
C36 C56 1.548(4) . ?
C35 H35 0.9500 . ?
C41 H41 0.9500 . ?
C53 C6 1.437(8) . ?
C53 C5 1.611(10) . ?
C53 C22 1.627(11) . ?
C53 C61 1.510(10) . ?
C53 C20 1.530(10) . ?
C53 C58 1.444(11) . ?
C31 C15 1.442(7) . ?
C31 C16 1.536(7) . ?
C31 C14 1.576(9) . ?
C31 C16A 1.63(2) . ?
C31 C14A 1.346(17) . ?
C31 C15A 1.76(3) . ?
C7 C9 1.532(7) . ?
C7 C11 1.433(9) . ?
C7 C13 1.570(9) . ?
C7 C6A 1.59(3) . ?
C7 C5A 1.86(3) . ?
C56 C10 1.501(12) . ?
C56 C12 1.622(11) . ?
C56 C8 1.463(12) . ?
C56 C21 1.672(14) . ?
C56 C57 1.435(15) . ?
C56 C23 1.466(19) . ?
C18 C17 1.441(9) . ?
C18 C19 1.431(10) . ?
C18 C17A 1.314(17) . ?
C18 C19A 1.404(15) . ?
C24 C3 1.426(7) . ?
C24 C4 1.416(7) . ?
C24 C2 1.435(15) . ?
C24 C1 1.36(3) . ?
C55 H55 0.9500 . ?
C9 H9A 0.9800 . ?
C9 H9B 0.9800 . ?
C9 H9C 0.9800 . ?
C3 H3A 0.9800 . ?
C3 H3B 0.9800 . ?
C3 H3C 0.9800 . ?
C15 H15A 0.9800 . ?
C15 H15B 0.9800 . ?
C15 H15C 0.9800 . ?
C17 H17A 0.9800 . ?
C17 H17B 0.9800 . ?
C17 H17C 0.9800 . ?
C11 H11A 0.9800 . ?
C11 H11B 0.9800 . ?
C11 H11C 0.9800 . ?
C16 H16A 0.9800 . ?
C16 H16B 0.9800 . ?
C16 H16C 0.9800 . ?
C14 H14A 0.9800 . ?
C14 H14B 0.9800 . ?
C14 H14C 0.9800 . ?
C13 H13A 0.9800 . ?
C13 H13B 0.9800 . ?
C13 H13C 0.9800 . ?
C60 H60A 0.9800 . ?
C60 H60B 0.9800 . ?
C60 H60C 0.9800 . ?
C19 H19A 0.9800 . ?
C19 H19B 0.9800 . ?
C19 H19C 0.9800 . ?
C59 H59A 0.9800 . ?
C59 H59B 0.9800 . ?
C59 H59C 0.9800 . ?
C10 H10A 0.9800 . ?
C10 H10B 0.9800 . ?
C10 H10C 0.9800 . ?
C12 H12A 0.9800 . ?
C12 H12B 0.9800 . ?
C12 H12C 0.9800 . ?
C8 H8A 0.9800 . ?
C8 H8B 0.9800 . ?
C8 H8C 0.9800 . ?
C6 H6A 0.9800 . ?
C6 H6B 0.9800 . ?
C6 H6C 0.9800 . ?
C5 H5A 0.9800 . ?
C5 H5B 0.9800 . ?
C5 H5C 0.9800 . ?
C21 H21A 0.9800 . ?
C21 H21B 0.9800 . ?
C21 H21C 0.9800 . ?
C57 H57A 0.9800 . ?
C57 H57B 0.9800 . ?
C57 H57C 0.9800 . ?
C23 H23A 0.9800 . ?
C23 H23B 0.9800 . ?
C23 H23C 0.9800 . ?
C22 H22A 0.9800 . ?
C22 H22B 0.9800 . ?
C22 H22C 0.9800 . ?
C61 H61A 0.9800 . ?
C61 H61B 0.9800 . ?
C61 H61C 0.9800 . ?
C20 H20A 0.9800 . ?
C20 H20B 0.9800 . ?
C20 H20C 0.9800 . ?
C58 H58A 0.9800 . ?
C58 H58B 0.9800 . ?
C58 H58C 0.9800 . ?
C4 H4A 0.9800 . ?
C4 H4B 0.9800 . ?
C4 H4C 0.9800 . ?
C2 H2A 0.9800 . ?
C2 H2B 0.9800 . ?
C2 H2C 0.9800 . ?
C1 H1A 0.9800 . ?
C1 H1B 0.9800 . ?
C1 H1C 0.9800 . ?
C55A H55A 0.9500 . ?
C59A H59D 0.9800 . ?
C59A H59E 0.9800 . ?
C59A H59F 0.9800 . ?
C60A H60D 0.9800 . ?
C60A H60E 0.9800 . ?
C60A H60F 0.9800 . ?
C16A H16D 0.9800 . ?
C16A H16E 0.9800 . ?
C16A H16F 0.9800 . ?
C14A H14D 0.9800 . ?
C14A H14E 0.9800 . ?
C14A H14F 0.9800 . ?
C15A H15D 0.9800 . ?
C15A H15E 0.9800 . ?
C15A H15F 0.9800 . ?
C6A H6AA 0.9800 . ?
C6A H6AB 0.9800 . ?
C6A H6AC 0.9800 . ?
C5A H5AA 0.9800 . ?
C5A H5AB 0.9800 . ?
C5A H5AC 0.9800 . ?
C17A H17D 0.9800 . ?
C17A H17E 0.9800 . ?
C17A H17F 0.9800 . ?
C19A H19D 0.9800 . ?
C19A H19E 0.9800 . ?
C19A H19F 0.9800 . ?

loop_
_geom_torsion_atom_site_label_1
_geom_torsion_atom_site_label_2
_geom_torsion_atom_site_label_3
_geom_torsion_atom_site_label_4
_geom_torsion
_geom_torsion_site_symmetry_1
_geom_torsion_site_symmetry_2
_geom_torsion_site_symmetry_3
_geom_torsion_site_symmetry_4
_geom_torsion_publ_flag
Ti1 Ti2 O65 C24 165.0(9) . . . . ?
Ti1 Ti2 O65 C24 -70.0(9) 2_665 . . . ?
Ti1 O30 C27 C26 -91.5(2) . . . . ?
Ti1 O30 C27 C28 83.4(2) . . . . ?
Ti1 O40 C51 C46 91.5(2) . . . . ?
Ti1 O40 C51 C50 -84.3(2) . . . . ?
Ti1 O49 C34 C33 -94.1(3) . . . . ?
Ti1 O49 C34 C38 84.1(3) . . . . ?
Ti1 O56 C55 N58 171.4(3) . . . . ?
Ti1 O56 C55A N58 -171.1(3) . . . . ?
Ti1 O50 C42 C39 -84.7(3) . . . . ?
Ti1 O50 C42 C43 93.3(2) . . . . ?
Ti2 Ti1 O3 Ti2 -109.21(9) 2_665 . . . ?
Ti2 Ti1 O3 Ti2 109.21(9) . . . 2_665 ?
Ti2 Ti1 O49 C34 175.19(16) . . . . ?
Ti2 Ti1 O49 C34 129.5(2) 2_665 . . . ?
Ti2 Ti1 O50 C42 -129.94(19) . . . . ?
Ti2 Ti1 O50 C42 -174.62(15) 2_665 . . . ?
Ti2 Ti2 O65 C24 -147.8(9) 2_665 . . . ?
Ti2 O30 C27 C26 92.3(2) 2_665 . . . ?
Ti2 O30 C27 C28 -92.8(2) 2_665 . . . ?
Ti2 O40 C51 C46 -91.4(2) . . . . ?
Ti2 O40 C51 C50 92.8(2) . . . . ?
Ti2 O65 C24 C3 104.4(9) . . . . ?
Ti2 O65 C24 C4 -57.8(13) . . . . ?
Ti2 O65 C24 C2 -163.1(12) . . . . ?
Ti2 O65 C24 C1 9(2) . . . . ?
O3 Ti1 O49 C34 169.9(2) . . . . ?
O3 Ti1 O50 C42 -169.66(18) . . . . ?
O3 Ti2 O65 C24 -161.0(9) . . . . ?
O3 Ti2 O65 C24 -105.8(9) 2_665 . . . ?
O30 Ti1 O3 Ti2 -97.80(7) . . . . ?
O30 Ti1 O3 Ti2 11.40(6) . . . 2_665 ?
O30 Ti1 O49 C34 89.6(2) . . . . ?
O30 Ti1 O50 C42 -36.0(5) . . . . ?
O30 Ti2 O65 C24 -68.1(9) 2_665 . . . ?
O30 C27 C28 C32 1.7(3) . . . . ?
O30 C27 C28 C29 -177.0(2) . . . . ?
O40 Ti1 O3 Ti2 -11.64(6) . . . . ?
O40 Ti1 O3 Ti2 97.56(7) . . . 2_665 ?
O40 Ti1 O49 C34 36.0(5) . . . . ?
O40 Ti1 O50 C42 -89.77(19) . . . . ?
O40 Ti2 O65 C24 125.3(9) . . . . ?
O40 C51 C46 C52 -4.6(3) . . . . ?
O40 C51 C46 C47 178.1(2) . . . . ?
O40 C51 C50 C54 3.6(3) . . . . ?
O40 C51 C50 C49 -177.9(2) . . . . ?
O49 Ti1 O3 Ti2 -75.04(8) . . . 2_665 ?
O49 Ti1 O3 Ti2 175.75(7) . . . . ?
O49 Ti1 O50 C42 81.22(19) . . . . ?
O49 C34 C33 C32 6.0(3) . . . . ?
O49 C34 C33 C35 -177.0(2) . . . . ?
O49 C34 C38 C40 -4.1(3) . . . . ?
O49 C34 C38 C37 177.0(2) . . . . ?
O56 Ti1 O3 Ti2 53.7(2) . . . 2_665 ?
O56 Ti1 O3 Ti2 -55.5(2) . . . . ?
O56 Ti1 O49 C34 5.2(2) . . . . ?
O56 Ti1 O50 C42 -4.61(19) . . . . ?
O50 Ti1 O3 Ti2 74.70(8) . . . . ?
O50 Ti1 O3 Ti2 -176.10(6) . . . 2_665 ?
O50 Ti1 O49 C34 -81.3(2) . . . . ?
O50 C42 C39 C40 1.8(4) . . . . ?
O50 C42 C39 C41 -179.0(2) . . . . ?
O50 C42 C43 C54 -2.1(3) . . . . ?
O50 C42 C43 C44 179.1(2) . . . . ?
O61 Ti2 O65 C24 31.6(9) . . . . ?
C51 C46 C47 C48 1.9(4) . . . . ?
C51 C50 C54 C43 89.8(3) . . . . ?
C51 C50 C49 C48 -2.4(4) . . . . ?
C52 C46 C47 C48 -175.5(2) . . . . ?
C52 C26 C27 O30 -1.0(3) . . . . ?
C52 C26 C27 C28 -175.8(2) . . . . ?
C52 C26 C25 C30 176.8(2) . . . . ?
C46 C51 C50 C54 -172.1(2) . . . . ?
C46 C51 C50 C49 6.4(3) . . . . ?
C46 C52 C26 C27 94.2(3) . . . . ?
C46 C52 C26 C25 -84.0(3) . . . . ?
C50 C51 C46 C52 171.1(2) . . . . ?
C50 C51 C46 C47 -6.2(3) . . . . ?
C50 C54 C43 C42 -91.7(3) . . . . ?
C50 C54 C43 C44 87.1(3) . . . . ?
C50 C49 C48 C47 -1.7(4) . . . . ?
C50 C49 C48 C53 176.6(3) . . . . ?
C26 C52 C46 C51 -87.7(3) . . . . ?
C26 C52 C46 C47 89.6(3) . . . . ?
C26 C27 C28 C32 176.5(2) . . . . ?
C26 C27 C28 C29 -2.2(3) . . . . ?
C26 C25 C30 C29 0.4(4) . . . . ?
C26 C25 C30 C31 178.7(3) . . . . ?
C27 C26 C25 C30 -1.4(4) . . . . ?
C27 C28 C29 C30 1.1(4) . . . . ?
C34 C33 C32 C28 85.5(3) . . . . ?
C34 C33 C35 C36 -1.7(4) . . . . ?
C34 C38 C40 C39 -87.5(3) . . . . ?
C34 C38 C37 C36 1.7(4) . . . . ?
C33 C34 C38 C40 174.0(2) . . . . ?
C33 C34 C38 C37 -4.9(4) . . . . ?
C33 C32 C28 C27 -96.3(3) . . . . ?
C33 C32 C28 C29 82.4(3) . . . . ?
C32 C33 C35 C36 175.2(3) . . . . ?
C32 C28 C29 C30 -177.6(3) . . . . ?
C42 C39 C40 C38 92.6(3) . . . . ?
C42 C39 C41 C45 -1.2(5) . . . . ?
C42 C43 C44 C45 1.0(4) . . . . ?
C38 C34 C33 C32 -172.1(2) . . . . ?
C38 C34 C33 C35 4.9(4) . . . . ?
C38 C37 C36 C35 1.3(5) . . . . ?
C38 C37 C36 C56 -179.6(3) . . . . ?
C28 C29 C30 C25 -0.2(4) . . . . ?
C28 C29 C30 C31 -178.5(3) . . . . ?
C39 C42 C43 C54 175.9(2) . . . . ?
C39 C42 C43 C44 -3.0(4) . . . . ?
C54 C50 C49 C48 176.1(2) . . . . ?
C54 C43 C44 C45 -177.9(3) . . . . ?
C49 C50 C54 C43 -88.7(3) . . . . ?
C49 C48 C47 C46 1.9(4) . . . . ?
C49 C48 C53 C6 7.0(7) . . . . ?
C49 C48 C53 C5 -114.0(5) . . . . ?
C49 C48 C53 C22 56.8(7) . . . . ?
C49 C48 C53 C61 -55.9(7) . . . . ?
C49 C48 C53 C20 133.2(7) . . . . ?
C49 C48 C53 C58 -179.0(8) . . . . ?
C25 C26 C27 O30 177.3(2) . . . . ?
C25 C26 C27 C28 2.4(3) . . . . ?
C25 C30 C31 C15 -71.3(6) . . . . ?
C25 C30 C31 C16 52.8(6) . . . . ?
C25 C30 C31 C14 169.0(5) . . . . ?
C25 C30 C31 C16A -6.4(14) . . . . ?
C25 C30 C31 C14A 131.8(12) . . . . ?
C25 C30 C31 C15A -111.2(12) . . . . ?
C40 C38 C37 C36 -177.1(3) . . . . ?
C40 C39 C41 C45 178.0(3) . . . . ?
C47 C48 C53 C6 -174.8(6) . . . . ?
C47 C48 C53 C5 64.2(6) . . . . ?
C47 C48 C53 C22 -125.0(6) . . . . ?
C47 C48 C53 C61 122.3(7) . . . . ?
C47 C48 C53 C20 -48.6(8) . . . . ?
C47 C48 C53 C58 -0.9(9) . . . . ?
C29 C30 C31 C15 106.9(6) . . . . ?
C29 C30 C31 C16 -129.0(5) . . . . ?
C29 C30 C31 C14 -12.7(6) . . . . ?
C29 C30 C31 C16A 171.9(13) . . . . ?
C29 C30 C31 C14A -50.0(13) . . . . ?
C29 C30 C31 C15A 67.0(12) . . . . ?
C43 C42 C39 C40 -176.1(2) . . . . ?
C43 C42 C39 C41 3.1(4) . . . . ?
C43 C44 C45 C41 0.8(5) . . . . ?
C43 C44 C45 C7 -176.7(3) . . . . ?
C44 C45 C41 C39 -0.7(5) . . . . ?
C44 C45 C7 C9 -6.1(6) . . . . ?
C44 C45 C7 C11 117.5(7) . . . . ?
C44 C45 C7 C13 -119.6(6) . . . . ?
C44 C45 C7 C6A -176.0(13) . . . . ?
C44 C45 C7 C5A 93.0(11) . . . . ?
C37 C38 C40 C39 91.3(3) . . . . ?
C37 C36 C35 C33 -1.3(5) . . . . ?
C37 C36 C56 C10 -129.1(8) . . . . ?
C37 C36 C56 C12 118.9(6) . . . . ?
C37 C36 C56 C8 1.6(10) . . . . ?
C37 C36 C56 C21 -59.0(9) . . . . ?
C37 C36 C56 C57 55.1(13) . . . . ?
C37 C36 C56 C23 -166.9(11) . . . . ?
C35 C33 C32 C28 -91.3(3) . . . . ?
C35 C36 C56 C10 50.0(9) . . . . ?
C35 C36 C56 C12 -62.1(6) . . . . ?
C35 C36 C56 C8 -179.4(10) . . . . ?
C35 C36 C56 C21 120.0(9) . . . . ?
C35 C36 C56 C57 -125.9(12) . . . . ?
C35 C36 C56 C23 12.1(12) . . . . ?
C41 C39 C40 C38 -86.6(3) . . . . ?
C41 C45 C7 C9 176.4(4) . . . . ?
C41 C45 C7 C11 -60.0(8) . . . . ?
C41 C45 C7 C13 63.0(6) . . . . ?
C41 C45 C7 C6A 6.6(14) . . . . ?
C41 C45 C7 C5A -84.4(11) . . . . ?
C53 C48 C47 C46 -176.3(3) . . . . ?
C7 C45 C41 C39 176.9(3) . . . . ?
C56 C36 C35 C33 179.6(3) . . . . ?
C55 O56 C55A N58 8.5(8) . . . . ?
C55 N58 C55A O56 -8.5(8) . . . . ?
C60 N58 C55 O56 -177.4(5) . . . . ?
C60 N58 C55A O56 -26(3) . . . . ?
C59 N58 C55 O56 5.3(8) . . . . ?
C59 N58 C55A O56 169.5(13) . . . . ?
C55A O56 C55 N58 -8.2(8) . . . . ?
C55A N58 C55 O56 7.6(7) . . . . ?
C59A N58 C55 O56 36(2) . . . . ?
C59A N58 C55A O56 -179.0(11) . . . . ?
C60A N58 C55 O56 -160.9(8) . . . . ?
C60A N58 C55A O56 4.7(16) . . . . ?
